data_4033166
loop_
_publ_author_name
'Hahn, Lena'
'Hermannsdorfer, Andr\'e'
'G\"unther, Benjamin'
'Wesp, Tobias'
'B\"uhler, Bastian'
'Zschieschang, Ute'
'Wadepohl, Hubert'
'Klauk, Hagen'
'Gade, Lutz H.'

_publ_section_title
;
 (Oligo-)Thiophene Functionalized Tetraazaperopyrenes: Donor-Acceptor Dyes
 and Ambipolar Organic Semiconductors.
;
_journal_issue 23
_journal_name_full 'The Journal of organic chemistry'
_journal_page_first 12492
_journal_page_last 12502
_journal_paper_doi 10.1021/acs.joc.7b02286
_journal_volume 82
_journal_year 2017
_chemical_formula_moiety 'C44 H16 F14 N4 S4, 2(C4 H8 O)'
_chemical_formula_sum 'C52 H32 F14 N4 O2 S4'
_chemical_formula_weight 1139.05
_space_group_crystal_system monoclinic
_space_group_IT_number 14
_space_group_name_Hall '-P 2ybc'
_space_group_name_H-M_alt 'P 1 21/c 1'
_symmetry_cell_setting monoclinic
_symmetry_space_group_name_Hall '-P 2ybc'
_symmetry_space_group_name_H-M 'P 1 21/c 1'
_atom_sites_solution_hydrogens geom
_atom_sites_solution_primary iterative
_atom_sites_solution_secondary difmap
_audit_block_code ga_lh8
_audit_creation_date
;
'Mon Aug 18 14:46:00 2014'
;
_audit_creation_method
;
Olex2 1.2
(compiled Jul 19 2017 14:55:49 for OlexSys, GUI svn.r5370)
;
_audit_update_record '31.07.2017 16:57:06 CEST UTC+02:00  encif 1.74'
_cell_angle_alpha 90
_cell_angle_beta 98.5684(17)
_cell_angle_gamma 90
_cell_formula_units_Z 2
_cell_length_a 16.1364(3)
_cell_length_b 5.19816(7)
_cell_length_c 26.6969(5)
_cell_measurement_reflns_used 55453
_cell_measurement_temperature 120(1)
_cell_measurement_theta_max 70.7560
_cell_measurement_theta_min 4.6430
_cell_volume 2214.33(7)
_computing_cell_refinement
;
CrysAlisPro, Agilent Technologies,
Version 1.171.37.34k (release 13-08-2014 CrysAlis171 .NET)
(compiled Aug 13 2014,16:31:05)
;
_computing_data_collection
;
CrysAlisPro, Agilent Technologies,
Version 1.171.37.34k (release 13-08-2014 CrysAlis171 .NET)
(compiled Aug 13 2014,16:31:05)
;
_computing_data_reduction
;
CrysAlisPro, Agilent Technologies,
Version 1.171.37.34k (release 13-08-2014 CrysAlis171 .NET)
(compiled Aug 13 2014,16:31:05)
;
_computing_molecular_graphics 'Olex2 (Dolomanov et al., 2009)'
_computing_publication_material 'encif (Wadepohl, 2009-17); encifer 1.5.2 (CCDC, 2016)'
_computing_structure_refinement 'ShelXL (Sheldrick, 2015)'
_computing_structure_solution 'SUPERFLIP (Palatinus, 2007-2009)'
_diffrn_ambient_environment 'perfluoro polyether oil / N~2~'
_diffrn_ambient_temperature 120(1)
_diffrn_detector 'CCD plate'
_diffrn_detector_area_resol_mean 7.9621
_diffrn_detector_type Eos
_diffrn_measured_fraction_theta_full 0.998
_diffrn_measured_fraction_theta_max 0.992
_diffrn_measurement_details
;
#__ type_ start__ end____ width___ exp.time_
  1 omega   36.00  140.00   1.0000   15.0000
omega____ theta____ kappa____ phi______ frames
    -      108.0000   12.0000   60.0000 104

#__ type_ start__ end____ width___ exp.time_
  2 omega  -42.00  -15.00   1.0000    2.0000
omega____ theta____ kappa____ phi______ frames
    -        0.0000  -57.0000  -30.0000 27

#__ type_ start__ end____ width___ exp.time_
  3 omega  -43.00   73.00   1.0000    2.0000
omega____ theta____ kappa____ phi______ frames
    -        0.0000   19.0000  -30.0000 116

#__ type_ start__ end____ width___ exp.time_
  4 omega   55.00   80.00   1.0000    2.0000
omega____ theta____ kappa____ phi______ frames
    -       14.0000   76.0000  -10.9067 25

#__ type_ start__ end____ width___ exp.time_
  5 omega    1.00   46.00   1.0000    2.0000
omega____ theta____ kappa____ phi______ frames
    -       18.0000   78.0000 -153.7736 45

#__ type_ start__ end____ width___ exp.time_
  6 omega   -5.00   20.00   1.0000    2.0000
omega____ theta____ kappa____ phi______ frames
    -       26.0000   79.0000 -128.1886 25

#__ type_ start__ end____ width___ exp.time_
  7 omega    2.00   27.00   1.0000    5.0000
omega____ theta____ kappa____ phi______ frames
    -       34.0000   80.0000   92.0089 25

#__ type_ start__ end____ width___ exp.time_
  8 omega    3.00   28.00   1.0000    5.0000
omega____ theta____ kappa____ phi______ frames
    -       34.0000   78.0000   49.3759 25

#__ type_ start__ end____ width___ exp.time_
  9 omega   62.00  101.00   1.0000    5.0000
omega____ theta____ kappa____ phi______ frames
    -       38.0000   77.0000 -159.8519 39

#__ type_ start__ end____ width___ exp.time_
 10 omega    7.00   37.00   1.0000    5.0000
omega____ theta____ kappa____ phi______ frames
    -       38.0000   78.0000  -53.9465 30

#__ type_ start__ end____ width___ exp.time_
 11 omega   11.00   36.00   1.0000    5.0000
omega____ theta____ kappa____ phi______ frames
    -       38.0000   77.0000 -159.8519 25

#__ type_ start__ end____ width___ exp.time_
 12 omega   11.00   36.00   1.0000    5.0000
omega____ theta____ kappa____ phi______ frames
    -       42.0000   79.0000  -43.6848 25

#__ type_ start__ end____ width___ exp.time_
 13 omega   11.00   36.00   1.0000    5.0000
omega____ theta____ kappa____ phi______ frames
    -       42.0000   79.0000   37.5078 25

#__ type_ start__ end____ width___ exp.time_
 14 omega   11.00   48.00   1.0000    5.0000
omega____ theta____ kappa____ phi______ frames
    -       42.0000   78.0000 -136.9497 37

#__ type_ start__ end____ width___ exp.time_
 15 omega   14.00   39.00   1.0000    5.0000
omega____ theta____ kappa____ phi______ frames
    -       46.0000   80.0000 -138.7447 25

#__ type_ start__ end____ width___ exp.time_
 16 omega   15.00   40.00   1.0000    5.0000
omega____ theta____ kappa____ phi______ frames
    -       46.0000   78.0000   38.7537 25

#__ type_ start__ end____ width___ exp.time_
 17 omega   22.00   49.00   1.0000    5.0000
omega____ theta____ kappa____ phi______ frames
    -       50.0000   73.0000  -50.4031 27

#__ type_ start__ end____ width___ exp.time_
 18 omega   61.00  119.00   1.0000    5.0000
omega____ theta____ kappa____ phi______ frames
    -       50.0000   73.0000  -50.4031 58

#__ type_ start__ end____ width___ exp.time_
 19 omega   18.00   43.00   1.0000    5.0000
omega____ theta____ kappa____ phi______ frames
    -       50.0000   80.0000   36.7842 25

#__ type_ start__ end____ width___ exp.time_
 20 omega   18.00   43.00   1.0000    5.0000
omega____ theta____ kappa____ phi______ frames
    -       50.0000   80.0000  115.5288 25

#__ type_ start__ end____ width___ exp.time_
 21 omega   19.00   44.00   1.0000    5.0000
omega____ theta____ kappa____ phi______ frames
    -       50.0000   78.0000 -146.0886 25

#__ type_ start__ end____ width___ exp.time_
 22 omega  -16.00   85.00   1.0000    5.0000
omega____ theta____ kappa____ phi______ frames
    -       54.0000  -80.0000   13.1223 101

#__ type_ start__ end____ width___ exp.time_
 23 omega   28.00   55.00   1.0000    5.0000
omega____ theta____ kappa____ phi______ frames
    -       54.0000   77.0000 -120.0000 27

#__ type_ start__ end____ width___ exp.time_
 24 omega  -14.00   35.00   1.0000    5.0000
omega____ theta____ kappa____ phi______ frames
    -       54.0000  -57.0000   90.0000 49

#__ type_ start__ end____ width___ exp.time_
 25 omega   26.00   53.00   1.0000    5.0000
omega____ theta____ kappa____ phi______ frames
    -       54.0000   77.0000   60.0000 27

#__ type_ start__ end____ width___ exp.time_
 26 omega   24.00   51.00   1.0000    5.0000
omega____ theta____ kappa____ phi______ frames
    -       54.0000   77.0000   90.0000 27

#__ type_ start__ end____ width___ exp.time_
 27 omega   25.00   56.00   1.0000    5.0000
omega____ theta____ kappa____ phi______ frames
    -       54.0000   77.0000 -150.0000 31

#__ type_ start__ end____ width___ exp.time_
 28 omega   24.00   50.00   1.0000    5.0000
omega____ theta____ kappa____ phi______ frames
    -       54.0000   77.0000  -90.0000 26

#__ type_ start__ end____ width___ exp.time_
 29 omega   24.00   51.00   1.0000    5.0000
omega____ theta____ kappa____ phi______ frames
    -       54.0000   77.0000   30.0000 27

#__ type_ start__ end____ width___ exp.time_
 30 omega   24.00   51.00   1.0000    5.0000
omega____ theta____ kappa____ phi______ frames
    -       54.0000   77.0000  -60.0000 27

#__ type_ start__ end____ width___ exp.time_
 31 omega   23.00   48.00   1.0000    5.0000
omega____ theta____ kappa____ phi______ frames
    -       54.0000   78.0000  -45.6815 25

#__ type_ start__ end____ width___ exp.time_
 32 omega   24.00   51.00   1.0000    5.0000
omega____ theta____ kappa____ phi______ frames
    -       54.0000   77.0000  146.0800 27

#__ type_ start__ end____ width___ exp.time_
 33 omega  101.00  128.00   1.0000    5.0000
omega____ theta____ kappa____ phi______ frames
    -       58.0000   75.0000  -35.4044 27

#__ type_ start__ end____ width___ exp.time_
 34 omega   29.00   65.00   1.0000    5.0000
omega____ theta____ kappa____ phi______ frames
    -       58.0000   75.0000  -35.4044 36

#__ type_ start__ end____ width___ exp.time_
 35 omega   28.00   55.00   1.0000    5.0000
omega____ theta____ kappa____ phi______ frames
    -       58.0000   77.0000   67.7219 27

#__ type_ start__ end____ width___ exp.time_
 36 omega   33.00   60.00   1.0000    5.0000
omega____ theta____ kappa____ phi______ frames
    -       58.0000   74.0000  111.9618 27

#__ type_ start__ end____ width___ exp.time_
 37 omega   29.00   54.00   1.0000    5.0000
omega____ theta____ kappa____ phi______ frames
    -       58.0000   77.0000   23.9951 25

#__ type_ start__ end____ width___ exp.time_
 38 omega   93.00  128.00   1.0000    5.0000
omega____ theta____ kappa____ phi______ frames
    -       58.0000   77.0000   23.9951 35

#__ type_ start__ end____ width___ exp.time_
 39 omega   32.00   64.00   1.0000    5.0000
omega____ theta____ kappa____ phi______ frames
    -       62.0000   77.0000  157.9344 32

#__ type_ start__ end____ width___ exp.time_
 40 omega   34.00   66.00   1.0000    5.0000
omega____ theta____ kappa____ phi______ frames
    -       62.0000   73.0000  -46.9606 32

#__ type_ start__ end____ width___ exp.time_
 41 omega  104.00  129.00   1.0000    5.0000
omega____ theta____ kappa____ phi______ frames
    -       62.0000   73.0000  -46.9606 25

#__ type_ start__ end____ width___ exp.time_
 42 omega   44.00   71.00   1.0000    5.0000
omega____ theta____ kappa____ phi______ frames
    -       62.0000   75.0000  -98.5259 27

#__ type_ start__ end____ width___ exp.time_
 43 omega   34.00   60.00   1.0000    5.0000
omega____ theta____ kappa____ phi______ frames
    -       62.0000   73.0000   56.3768 26

#__ type_ start__ end____ width___ exp.time_
 44 omega   35.00   62.00   1.0000    5.0000
omega____ theta____ kappa____ phi______ frames
    -       62.0000   74.0000 -111.7094 27

#__ type_ start__ end____ width___ exp.time_
 45 omega   37.00   64.00   1.0000    5.0000
omega____ theta____ kappa____ phi______ frames
    -       66.0000   75.0000 -136.4296 27

#__ type_ start__ end____ width___ exp.time_
 46 omega   39.00  103.00   1.0000    5.0000
omega____ theta____ kappa____ phi______ frames
    -       66.0000   72.0000  120.2259 64

#__ type_ start__ end____ width___ exp.time_
 47 omega   39.00   83.00   1.0000    5.0000
omega____ theta____ kappa____ phi______ frames
    -       66.0000   72.0000   85.1781 44

#__ type_ start__ end____ width___ exp.time_
 48 omega   -1.00   78.00   1.0000    5.0000
omega____ theta____ kappa____ phi______ frames
    -       70.0000  -80.0000  -70.4619 79

#__ type_ start__ end____ width___ exp.time_
 49 omega   44.00  114.00   1.0000    5.0000
omega____ theta____ kappa____ phi______ frames
    -       70.0000   76.0000  132.2793 70

#__ type_ start__ end____ width___ exp.time_
 50 omega   43.00   68.00   1.0000    5.0000
omega____ theta____ kappa____ phi______ frames
    -       70.0000   74.0000  126.8442 25

#__ type_ start__ end____ width___ exp.time_
 51 omega   52.00   79.00   1.0000    5.0000
omega____ theta____ kappa____ phi______ frames
    -       70.0000   53.0000  -56.4788 27

#__ type_ start__ end____ width___ exp.time_
 52 omega   49.00   76.00   1.0000    5.0000
omega____ theta____ kappa____ phi______ frames
    -       70.0000   52.0000   59.7412 27

#__ type_ start__ end____ width___ exp.time_
 53 omega   52.00   83.00   1.0000    5.0000
omega____ theta____ kappa____ phi______ frames
    -       74.0000   64.0000 -132.5368 31

#__ type_ start__ end____ width___ exp.time_
 54 omega   58.00   85.00   1.0000    5.0000
omega____ theta____ kappa____ phi______ frames
    -       74.0000   60.0000   99.6505 27

#__ type_ start__ end____ width___ exp.time_
 55 omega   55.00  139.00   1.0000    5.0000
omega____ theta____ kappa____ phi______ frames
    -       74.0000   42.0000   64.9996 84

#__ type_ start__ end____ width___ exp.time_
 56 omega   46.00   77.00   1.0000    5.0000
omega____ theta____ kappa____ phi______ frames
    -       74.0000   73.0000  177.6492 31

#__ type_ start__ end____ width___ exp.time_
 57 omega   48.00   75.00   1.0000    5.0000
omega____ theta____ kappa____ phi______ frames
    -       74.0000   73.0000   -4.0728 27

#__ type_ start__ end____ width___ exp.time_
 58 omega    5.00  105.00   1.0000    5.0000
omega____ theta____ kappa____ phi______ frames
    -       74.0000  -80.0000  130.4700 100

#__ type_ start__ end____ width___ exp.time_
 59 omega   58.00   83.00   1.0000    5.0000
omega____ theta____ kappa____ phi______ frames
    -       78.0000   55.0000  119.3824 25

#__ type_ start__ end____ width___ exp.time_
 60 omega   59.00  111.00   1.0000    5.0000
omega____ theta____ kappa____ phi______ frames
    -       78.0000   41.0000  106.5887 52

#__ type_ start__ end____ width___ exp.time_
 61 omega   48.00   75.00   1.0000    5.0000
omega____ theta____ kappa____ phi______ frames
    -       78.0000   77.0000 -177.3433 27

#__ type_ start__ end____ width___ exp.time_
 62 omega   50.00   77.00   1.0000    5.0000
omega____ theta____ kappa____ phi______ frames
    -       78.0000   74.0000  -73.6016 27

#__ type_ start__ end____ width___ exp.time_
 63 omega  122.00  147.00   1.0000    5.0000
omega____ theta____ kappa____ phi______ frames
    -       78.0000   72.0000  -25.0044 25

#__ type_ start__ end____ width___ exp.time_
 64 omega   53.00   80.00   1.0000    5.0000
omega____ theta____ kappa____ phi______ frames
    -       78.0000   72.0000  -25.0044 27

#__ type_ start__ end____ width___ exp.time_
 65 omega   55.00   82.00   1.0000   15.0000
omega____ theta____ kappa____ phi______ frames
    -       82.0000   72.0000  146.8926 27

#__ type_ start__ end____ width___ exp.time_
 66 omega   53.00  127.00   1.0000   15.0000
omega____ theta____ kappa____ phi______ frames
    -       82.0000   75.0000 -116.0568 74

#__ type_ start__ end____ width___ exp.time_
 67 omega  121.00  148.00   1.0000   15.0000
omega____ theta____ kappa____ phi______ frames
    -       82.0000   69.0000 -171.1613 27

#__ type_ start__ end____ width___ exp.time_
 68 omega   62.00   89.00   1.0000   15.0000
omega____ theta____ kappa____ phi______ frames
    -       82.0000   69.0000 -171.1613 27

#__ type_ start__ end____ width___ exp.time_
 69 omega   65.00  152.00   1.0000   15.0000
omega____ theta____ kappa____ phi______ frames
    -       86.0000   60.0000    1.3276 87

#__ type_ start__ end____ width___ exp.time_
 70 omega   59.00   86.00   1.0000   15.0000
omega____ theta____ kappa____ phi______ frames
    -       86.0000   72.0000  157.9019 27

#__ type_ start__ end____ width___ exp.time_
 71 omega   59.00   85.00   1.0000   15.0000
omega____ theta____ kappa____ phi______ frames
    -       86.0000   72.0000   41.3028 26

#__ type_ start__ end____ width___ exp.time_
 72 omega   56.00   84.00   1.0000   15.0000
omega____ theta____ kappa____ phi______ frames
    -       86.0000   77.0000  -62.2662 28

#__ type_ start__ end____ width___ exp.time_
 73 omega   58.00   90.00   1.0000   15.0000
omega____ theta____ kappa____ phi______ frames
    -       86.0000   74.0000   97.0968 32

#__ type_ start__ end____ width___ exp.time_
 74 omega   58.00   91.00   1.0000   15.0000
omega____ theta____ kappa____ phi______ frames
    -       86.0000   74.0000 -150.9033 33

#__ type_ start__ end____ width___ exp.time_
 75 omega   67.00   94.00   1.0000   15.0000
omega____ theta____ kappa____ phi______ frames
    -       86.0000   68.0000 -173.0369 27

#__ type_ start__ end____ width___ exp.time_
 76 omega   59.00   86.00   1.0000   15.0000
omega____ theta____ kappa____ phi______ frames
    -       86.0000   71.0000  173.2849 27

#__ type_ start__ end____ width___ exp.time_
 77 omega   65.00  121.00   1.0000   15.0000
omega____ theta____ kappa____ phi______ frames
    -       86.0000   60.0000  142.6211 56

#__ type_ start__ end____ width___ exp.time_
 78 omega   61.00   87.00   1.0000   15.0000
omega____ theta____ kappa____ phi______ frames
    -       90.0000   77.0000  -52.8264 26

#__ type_ start__ end____ width___ exp.time_
 79 omega   63.00   90.00   1.0000   15.0000
omega____ theta____ kappa____ phi______ frames
    -       90.0000   71.0000   64.9640 27

#__ type_ start__ end____ width___ exp.time_
 80 omega   68.00   93.00   1.0000   15.0000
omega____ theta____ kappa____ phi______ frames
    -       90.0000   64.0000  -75.3358 25

#__ type_ start__ end____ width___ exp.time_
 81 omega   75.00  114.00   1.0000   15.0000
omega____ theta____ kappa____ phi______ frames
    -       94.0000   56.0000 -134.5470 39

#__ type_ start__ end____ width___ exp.time_
 82 omega  110.00  162.00   1.0000   15.0000
omega____ theta____ kappa____ phi______ frames
    -       94.0000   77.0000   95.3120 52

#__ type_ start__ end____ width___ exp.time_
 83 omega   64.00  106.00   1.0000   15.0000
omega____ theta____ kappa____ phi______ frames
    -       94.0000   77.0000   95.3120 42

#__ type_ start__ end____ width___ exp.time_
 84 omega   80.00  105.00   1.0000   15.0000
omega____ theta____ kappa____ phi______ frames
    -      106.0000   74.0000  -70.4975 25

#__ type_ start__ end____ width___ exp.time_
 85 omega   82.00  132.00   1.0000   15.0000
omega____ theta____ kappa____ phi______ frames
    -      108.0000   38.0000  150.0000 50

#__ type_ start__ end____ width___ exp.time_
 86 omega   84.00  172.00   1.0000   15.0000
omega____ theta____ kappa____ phi______ frames
    -      108.0000   38.0000    0.0000 88

#__ type_ start__ end____ width___ exp.time_
 87 omega   85.00  174.00   1.0000   15.0000
omega____ theta____ kappa____ phi______ frames
    -      108.0000   64.0000  -90.0000 89

#__ type_ start__ end____ width___ exp.time_
 88 omega   39.00  138.00   1.0000   15.0000
omega____ theta____ kappa____ phi______ frames
    -      108.0000  -79.0000  -68.7598 99

#__ type_ start__ end____ width___ exp.time_
 89 omega   82.00  111.00   1.0000   15.0000
omega____ theta____ kappa____ phi______ frames
    -      108.0000   38.0000  -90.0000 29

#__ type_ start__ end____ width___ exp.time_
 90 omega   86.00  175.00   1.0000   15.0000
omega____ theta____ kappa____ phi______ frames
    -      108.0000   64.0000  120.0000 89

#__ type_ start__ end____ width___ exp.time_
 91 omega   86.00  113.00   1.0000   15.0000
omega____ theta____ kappa____ phi______ frames
    -      108.0000   64.0000   30.0000 27

#__ type_ start__ end____ width___ exp.time_
 92 omega   86.00  121.00   1.0000   15.0000
omega____ theta____ kappa____ phi______ frames
    -      108.0000   64.0000 -150.0000 35

#__ type_ start__ end____ width___ exp.time_
 93 omega   85.00  112.00   1.0000   15.0000
omega____ theta____ kappa____ phi______ frames
    -      108.0000   64.0000 -180.0000 27

#__ type_ start__ end____ width___ exp.time_
 94 omega   80.00  108.00   1.0000   15.0000
omega____ theta____ kappa____ phi______ frames
    -      108.0000   77.0000   90.0000 28

#__ type_ start__ end____ width___ exp.time_
 95 omega   39.00   97.00   1.0000   15.0000
omega____ theta____ kappa____ phi______ frames
    -      108.0000  -80.0000   50.1003 58

#__ type_ start__ end____ width___ exp.time_
 96 omega   78.00  105.00   1.0000   15.0000
omega____ theta____ kappa____ phi______ frames
    -      108.0000   77.0000  150.0000 27

#__ type_ start__ end____ width___ exp.time_
 97 omega  145.00  172.00   1.0000   15.0000
omega____ theta____ kappa____ phi______ frames
    -      108.0000   77.0000   30.0000 27

#__ type_ start__ end____ width___ exp.time_
 98 omega   82.00  109.00   1.0000   15.0000
omega____ theta____ kappa____ phi______ frames
    -      108.0000   77.0000   30.0000 27

#__ type_ start__ end____ width___ exp.time_
 99 omega   78.00  105.00   1.0000   15.0000
omega____ theta____ kappa____ phi______ frames
    -      108.0000   77.0000  -30.0000 27

#__ type_ start__ end____ width___ exp.time_
100 omega   80.00  176.00   1.0000   15.0000
omega____ theta____ kappa____ phi______ frames
    -      108.0000   77.0000  -60.0000 96

#__ type_ start__ end____ width___ exp.time_
101 omega   79.00  106.00   1.0000   15.0000
omega____ theta____ kappa____ phi______ frames
    -      108.0000   77.0000  -90.0000 27

#__ type_ start__ end____ width___ exp.time_
102 omega  135.00  162.00   1.0000   15.0000
omega____ theta____ kappa____ phi______ frames
    -      108.0000   77.0000 -180.0000 27

#__ type_ start__ end____ width___ exp.time_
103 omega   79.00  106.00   1.0000   15.0000
omega____ theta____ kappa____ phi______ frames
    -      108.0000   77.0000 -180.0000 27

#__ type_ start__ end____ width___ exp.time_
104 omega   78.00  173.00   1.0000   15.0000
omega____ theta____ kappa____ phi______ frames
    -      108.0000   77.0000   60.0000 95

#__ type_ start__ end____ width___ exp.time_
105 omega  108.00  177.00   1.0000   15.0000
omega____ theta____ kappa____ phi______ frames
    -      108.0000   77.0000 -150.0000 69

#__ type_ start__ end____ width___ exp.time_
106 omega   79.00  106.00   1.0000   15.0000
omega____ theta____ kappa____ phi______ frames
    -      108.0000   77.0000 -150.0000 27

#__ type_ start__ end____ width___ exp.time_
107 omega   78.00  105.00   1.0000   15.0000
omega____ theta____ kappa____ phi______ frames
    -      108.0000   77.0000    0.0000 27

#__ type_ start__ end____ width___ exp.time_
108 omega   70.00  106.00   1.0000   15.0000
omega____ theta____ kappa____ phi______ frames
    -      108.0000  -79.0000   -6.3603 36

#__ type_ start__ end____ width___ exp.time_
109 omega   39.00   66.00   1.0000   15.0000
omega____ theta____ kappa____ phi______ frames
    -      108.0000  -79.0000   -6.3603 27

#__ type_ start__ end____ width___ exp.time_
110 omega   87.00  112.00   1.0000   15.0000
omega____ theta____ kappa____ phi______ frames
    -      108.0000   64.0000 -120.0000 25

#__ type_ start__ end____ width___ exp.time_
111 omega  128.00  157.00   1.0000   15.0000
omega____ theta____ kappa____ phi______ frames
    -      108.0000   77.0000 -120.0000 29

#__ type_ start__ end____ width___ exp.time_
112 omega   78.00  105.00   1.0000   15.0000
omega____ theta____ kappa____ phi______ frames
    -      108.0000   77.0000 -120.0000 27

#__ type_ start__ end____ width___ exp.time_
113 omega   80.00  107.00   1.0000   15.0000
omega____ theta____ kappa____ phi______ frames
    -      108.0000   77.0000  120.0000 27

#__ type_ start__ end____ width___ exp.time_
114 omega   83.00  150.00   1.0000   15.0000
omega____ theta____ kappa____ phi______ frames
    -      108.0000   38.0000 -150.0000 67

#__ type_ start__ end____ width___ exp.time_
115 omega  144.00  172.00   1.0000   15.0000
omega____ theta____ kappa____ phi______ frames
    -      108.0000   64.0000  -30.0000 28

#__ type_ start__ end____ width___ exp.time_
116 omega   85.00  112.00   1.0000   15.0000
omega____ theta____ kappa____ phi______ frames
    -      108.0000   64.0000  -30.0000 27

#__ type_ start__ end____ width___ exp.time_
117 omega   86.00  175.00   1.0000   15.0000
omega____ theta____ kappa____ phi______ frames
    -      108.0000   64.0000  150.0000 89

#__ type_ start__ end____ width___ exp.time_
118 omega   84.00  176.00   1.0000   15.0000
omega____ theta____ kappa____ phi______ frames
    -      108.0000   38.0000   30.0000 92

#__ type_ start__ end____ width___ exp.time_
119 omega  130.00  177.00   1.0000   15.0000
omega____ theta____ kappa____ phi______ frames
    -      108.0000   73.0000   86.0973 47

#__ type_ start__ end____ width___ exp.time_
120 omega   81.00  108.00   1.0000   15.0000
omega____ theta____ kappa____ phi______ frames
    -      108.0000   73.0000   86.0973 27

#__ type_ start__ end____ width___ exp.time_
121 omega   91.00  140.00   1.0000   15.0000
omega____ theta____ kappa____ phi______ frames
    -      108.0000  -80.0000   27.0459 49

#__ type_ start__ end____ width___ exp.time_
122 omega   83.00  120.00   1.0000   15.0000
omega____ theta____ kappa____ phi______ frames
    -      108.0000   38.0000   60.0000 37

#__ type_ start__ end____ width___ exp.time_
123 omega   37.00   79.00   1.0000   15.0000
omega____ theta____ kappa____ phi______ frames
    -      108.0000  -80.0000   27.0459 42

#__ type_ start__ end____ width___ exp.time_
124 omega   66.00   94.00   1.0000   15.0000
omega____ theta____ kappa____ phi______ frames
    -      108.0000  -78.0000 -163.7009 28

#__ type_ start__ end____ width___ exp.time_
125 omega   40.00   65.00   1.0000   15.0000
omega____ theta____ kappa____ phi______ frames
    -      108.0000  -78.0000 -163.7009 25

#__ type_ start__ end____ width___ exp.time_
126 omega   37.00  106.00   1.0000   15.0000
omega____ theta____ kappa____ phi______ frames
    -      108.0000  -79.0000 -148.0906 69

#__ type_ start__ end____ width___ exp.time_
127 omega   37.00  136.00   1.0000   15.0000
omega____ theta____ kappa____ phi______ frames
    -      108.0000  -79.0000  100.8541 99

#__ type_ start__ end____ width___ exp.time_
128 omega   76.00  103.00   1.0000   15.0000
omega____ theta____ kappa____ phi______ frames
    -      108.0000  -79.0000  143.2081 27

#__ type_ start__ end____ width___ exp.time_
129 omega   73.00  101.00   1.0000   15.0000
omega____ theta____ kappa____ phi______ frames
    -      108.0000  -77.0000 -120.0000 28

#__ type_ start__ end____ width___ exp.time_
130 omega  -26.00   72.00   1.0000    2.0000
omega____ theta____ kappa____ phi______ frames
    -        0.0000   38.0000    0.0000 98

#__ type_ start__ end____ width___ exp.time_
131 omega  -72.00   26.00   1.0000    2.0000
omega____ theta____ kappa____ phi______ frames
    -        0.0000  -38.0000  150.0000 98

#__ type_ start__ end____ width___ exp.time_
132 omega  -26.00   72.00   1.0000    2.0000
omega____ theta____ kappa____ phi______ frames
    -        0.0000   38.0000 -120.0000 98

#__ type_ start__ end____ width___ exp.time_
133 omega  -72.00   26.00   1.0000    2.0000
omega____ theta____ kappa____ phi______ frames
    -        0.0000  -38.0000  -90.0000 98

#__ type_ start__ end____ width___ exp.time_
134 omega  -11.00   78.00   1.0000    2.0000
omega____ theta____ kappa____ phi______ frames
    -       10.0000   60.0000   86.8236 89

#__ type_ start__ end____ width___ exp.time_
135 omega   -9.00   47.00   1.0000    2.0000
omega____ theta____ kappa____ phi______ frames
    -       22.0000   79.0000  -25.1495 56

#__ type_ start__ end____ width___ exp.time_
136 omega    7.00   49.00   1.0000    5.0000
omega____ theta____ kappa____ phi______ frames
    -       38.0000   78.0000  -53.9465 42

#__ type_ start__ end____ width___ exp.time_
137 omega   11.00   47.00   1.0000    5.0000
omega____ theta____ kappa____ phi______ frames
    -       42.0000   79.0000   37.5078 36

#__ type_ start__ end____ width___ exp.time_
138 omega   14.00   46.00   1.0000    5.0000
omega____ theta____ kappa____ phi______ frames
    -       46.0000   80.0000 -138.7447 32

#__ type_ start__ end____ width___ exp.time_
139 omega   15.00   49.00   1.0000    5.0000
omega____ theta____ kappa____ phi______ frames
    -       46.0000   78.0000   38.7537 34

#__ type_ start__ end____ width___ exp.time_
140 omega   15.00   49.00   1.0000    5.0000
omega____ theta____ kappa____ phi______ frames
    -       46.0000   78.0000  114.0847 34

#__ type_ start__ end____ width___ exp.time_
141 omega   18.00   46.00   1.0000    5.0000
omega____ theta____ kappa____ phi______ frames
    -       50.0000   80.0000   36.7842 28

#__ type_ start__ end____ width___ exp.time_
142 omega   19.00   49.00   1.0000    5.0000
omega____ theta____ kappa____ phi______ frames
    -       50.0000   78.0000 -146.0886 30

#__ type_ start__ end____ width___ exp.time_
143 omega   23.00   49.00   1.0000    5.0000
omega____ theta____ kappa____ phi______ frames
    -       54.0000   78.0000  -45.6815 26

#__ type_ start__ end____ width___ exp.time_
144 omega  -18.00   80.00   1.0000    5.0000
omega____ theta____ kappa____ phi______ frames
    -       54.0000  -38.0000 -120.0000 98

#__ type_ start__ end____ width___ exp.time_
145 omega  -16.00   84.00   1.0000    5.0000
omega____ theta____ kappa____ phi______ frames
    -       54.0000  -77.0000   30.0000 100

#__ type_ start__ end____ width___ exp.time_
146 omega   24.00  124.00   1.0000    5.0000
omega____ theta____ kappa____ phi______ frames
    -       54.0000   77.0000 -150.0000 100

#__ type_ start__ end____ width___ exp.time_
147 omega   24.00  124.00   1.0000    5.0000
omega____ theta____ kappa____ phi______ frames
    -       54.0000   77.0000  -90.0000 100

#__ type_ start__ end____ width___ exp.time_
148 omega   29.00  128.00   1.0000    5.0000
omega____ theta____ kappa____ phi______ frames
    -       58.0000   75.0000  -35.4044 99

#__ type_ start__ end____ width___ exp.time_
149 omega   28.00  128.00   1.0000    5.0000
omega____ theta____ kappa____ phi______ frames
    -       58.0000   77.0000   67.7219 100

#__ type_ start__ end____ width___ exp.time_
150 omega   28.00  128.00   1.0000    5.0000
omega____ theta____ kappa____ phi______ frames
    -       58.0000   77.0000   23.9951 100

#__ type_ start__ end____ width___ exp.time_
151 omega   33.00  132.00   1.0000    5.0000
omega____ theta____ kappa____ phi______ frames
    -       62.0000   75.0000  -98.5259 99

#__ type_ start__ end____ width___ exp.time_
152 omega   34.00  131.00   1.0000    5.0000
omega____ theta____ kappa____ phi______ frames
    -       62.0000   73.0000   56.3768 97

#__ type_ start__ end____ width___ exp.time_
153 omega   37.00  136.00   1.0000    5.0000
omega____ theta____ kappa____ phi______ frames
    -       66.0000   75.0000 -136.4296 99

#__ type_ start__ end____ width___ exp.time_
154 omega   45.00  135.00   1.0000    5.0000
omega____ theta____ kappa____ phi______ frames
    -       66.0000   56.0000  163.3340 90

#__ type_ start__ end____ width___ exp.time_
155 omega   39.00  135.00   1.0000    5.0000
omega____ theta____ kappa____ phi______ frames
    -       66.0000   72.0000   85.1781 96

#__ type_ start__ end____ width___ exp.time_
156 omega   41.00  140.00   1.0000    5.0000
omega____ theta____ kappa____ phi______ frames
    -       70.0000   76.0000  132.2793 99

#__ type_ start__ end____ width___ exp.time_
157 omega   49.00  140.00   1.0000    5.0000
omega____ theta____ kappa____ phi______ frames
    -       70.0000   52.0000   41.0813 91

#__ type_ start__ end____ width___ exp.time_
158 omega   42.00  140.00   1.0000    5.0000
omega____ theta____ kappa____ phi______ frames
    -       70.0000   74.0000  126.8442 98

#__ type_ start__ end____ width___ exp.time_
159 omega   49.00  140.00   1.0000    5.0000
omega____ theta____ kappa____ phi______ frames
    -       70.0000   53.0000  -56.4788 91

#__ type_ start__ end____ width___ exp.time_
160 omega   -1.00  102.00   1.0000    5.0000
omega____ theta____ kappa____ phi______ frames
    -       70.0000  -80.0000  -70.4619 103

#__ type_ start__ end____ width___ exp.time_
161 omega   51.00  141.00   1.0000    5.0000
omega____ theta____ kappa____ phi______ frames
    -       74.0000   64.0000 -132.5368 90

#__ type_ start__ end____ width___ exp.time_
162 omega   46.00  143.00   1.0000    5.0000
omega____ theta____ kappa____ phi______ frames
    -       74.0000   73.0000  177.6492 97

#__ type_ start__ end____ width___ exp.time_
163 omega   46.00  143.00   1.0000    5.0000
omega____ theta____ kappa____ phi______ frames
    -       74.0000   73.0000   -4.0728 97

#__ type_ start__ end____ width___ exp.time_
164 omega   50.00  146.00   1.0000    5.0000
omega____ theta____ kappa____ phi______ frames
    -       74.0000   42.0000   64.9996 96

#__ type_ start__ end____ width___ exp.time_
165 omega    7.00  110.00   1.0000    5.0000
omega____ theta____ kappa____ phi______ frames
    -       78.0000  -80.0000  156.7276 103

#__ type_ start__ end____ width___ exp.time_
166 omega   53.00  150.00   1.0000    5.0000
omega____ theta____ kappa____ phi______ frames
    -       78.0000   41.0000  106.5887 97

#__ type_ start__ end____ width___ exp.time_
167 omega   57.00  147.00   1.0000    5.0000
omega____ theta____ kappa____ phi______ frames
    -       78.0000   55.0000  119.3824 90

#__ type_ start__ end____ width___ exp.time_
168 omega   50.00  148.00   1.0000    5.0000
omega____ theta____ kappa____ phi______ frames
    -       78.0000   74.0000  -73.6016 98

#__ type_ start__ end____ width___ exp.time_
169 omega   51.00  147.00   1.0000    5.0000
omega____ theta____ kappa____ phi______ frames
    -       78.0000   72.0000  -25.0044 96

#__ type_ start__ end____ width___ exp.time_
170 omega   57.00  148.00   1.0000    5.0000
omega____ theta____ kappa____ phi______ frames
    -       78.0000   52.0000 -108.4692 91

#__ type_ start__ end____ width___ exp.time_
171 omega   48.00  148.00   1.0000    5.0000
omega____ theta____ kappa____ phi______ frames
    -       78.0000   77.0000 -177.3433 100

#__ type_ start__ end____ width___ exp.time_
172 omega   55.00  151.00   1.0000   15.0000
omega____ theta____ kappa____ phi______ frames
    -       82.0000   72.0000  146.8926 96

#__ type_ start__ end____ width___ exp.time_
173 omega   53.00  152.00   1.0000   15.0000
omega____ theta____ kappa____ phi______ frames
    -       82.0000   75.0000 -116.0568 99

#__ type_ start__ end____ width___ exp.time_
174 omega   59.00  155.00   1.0000   15.0000
omega____ theta____ kappa____ phi______ frames
    -       86.0000   72.0000   41.3028 96

#__ type_ start__ end____ width___ exp.time_
175 omega   58.00  156.00   1.0000   15.0000
omega____ theta____ kappa____ phi______ frames
    -       86.0000   74.0000 -150.9033 98

#__ type_ start__ end____ width___ exp.time_
176 omega   59.00  155.00   1.0000   15.0000
omega____ theta____ kappa____ phi______ frames
    -       86.0000   71.0000  173.2849 96

#__ type_ start__ end____ width___ exp.time_
177 omega   62.00  154.00   1.0000   15.0000
omega____ theta____ kappa____ phi______ frames
    -       86.0000   68.0000 -173.0369 92

#__ type_ start__ end____ width___ exp.time_
178 omega   65.00  154.00   1.0000   15.0000
omega____ theta____ kappa____ phi______ frames
    -       86.0000   60.0000  142.6211 89

#__ type_ start__ end____ width___ exp.time_
179 omega   56.00  156.00   1.0000   15.0000
omega____ theta____ kappa____ phi______ frames
    -       86.0000   77.0000  -62.2662 100

#__ type_ start__ end____ width___ exp.time_
180 omega   58.00  156.00   1.0000   15.0000
omega____ theta____ kappa____ phi______ frames
    -       86.0000   74.0000   97.0968 98

#__ type_ start__ end____ width___ exp.time_
181 omega   59.00  155.00   1.0000   15.0000
omega____ theta____ kappa____ phi______ frames
    -       86.0000   72.0000  157.9019 96

#__ type_ start__ end____ width___ exp.time_
182 omega   63.00  159.00   1.0000   15.0000
omega____ theta____ kappa____ phi______ frames
    -       90.0000   71.0000   64.9640 96

#__ type_ start__ end____ width___ exp.time_
183 omega   67.00  157.00   1.0000   15.0000
omega____ theta____ kappa____ phi______ frames
    -       90.0000   64.0000  -75.3358 90

#__ type_ start__ end____ width___ exp.time_
184 omega   64.00  164.00   1.0000   15.0000
omega____ theta____ kappa____ phi______ frames
    -       94.0000   77.0000   95.3120 100

#__ type_ start__ end____ width___ exp.time_
185 omega   78.00  176.00   1.0000   15.0000
omega____ theta____ kappa____ phi______ frames
    -      106.0000   74.0000  -70.4975 98

#__ type_ start__ end____ width___ exp.time_
186 omega   78.00  178.00   1.0000   15.0000
omega____ theta____ kappa____ phi______ frames
    -      108.0000   77.0000   60.0000 100

#__ type_ start__ end____ width___ exp.time_
187 omega   78.00  178.00   1.0000   15.0000
omega____ theta____ kappa____ phi______ frames
    -      108.0000   77.0000  120.0000 100

#__ type_ start__ end____ width___ exp.time_
188 omega   38.00  138.00   1.0000   15.0000
omega____ theta____ kappa____ phi______ frames
    -      108.0000  -77.0000   90.0000 100

#__ type_ start__ end____ width___ exp.time_
189 omega   78.00  178.00   1.0000   15.0000
omega____ theta____ kappa____ phi______ frames
    -      108.0000   77.0000   30.0000 100

#__ type_ start__ end____ width___ exp.time_
190 omega   78.00  178.00   1.0000   15.0000
omega____ theta____ kappa____ phi______ frames
    -      108.0000   77.0000 -150.0000 100

#__ type_ start__ end____ width___ exp.time_
191 omega   86.00  178.00   1.0000   15.0000
omega____ theta____ kappa____ phi______ frames
    -      108.0000   50.0000  -30.0000 92

#__ type_ start__ end____ width___ exp.time_
192 omega   82.00  178.00   1.0000   15.0000
omega____ theta____ kappa____ phi______ frames
    -      108.0000   38.0000  -90.0000 96

#__ type_ start__ end____ width___ exp.time_
193 omega   78.00  178.00   1.0000   15.0000
omega____ theta____ kappa____ phi______ frames
    -      108.0000   77.0000    0.0000 100

#__ type_ start__ end____ width___ exp.time_
194 omega   37.00  140.00   1.0000   15.0000
omega____ theta____ kappa____ phi______ frames
    -      108.0000  -80.0000   15.9079 103

#__ type_ start__ end____ width___ exp.time_
195 omega   78.00  178.00   1.0000   15.0000
omega____ theta____ kappa____ phi______ frames
    -      108.0000   77.0000   90.0000 100

#__ type_ start__ end____ width___ exp.time_
196 omega   37.00  139.00   1.0000   15.0000
omega____ theta____ kappa____ phi______ frames
    -      108.0000  -79.0000  143.2081 102

#__ type_ start__ end____ width___ exp.time_
197 omega   35.00  178.00   1.0000   15.0000
omega____ theta____ kappa____ phi______ frames
    -      108.0000    0.0000    0.0000 143

#__ type_ start__ end____ width___ exp.time_
198 omega   82.00  178.00   1.0000   15.0000
omega____ theta____ kappa____ phi______ frames
    -      108.0000   38.0000 -180.0000 96

#__ type_ start__ end____ width___ exp.time_
199 omega   35.00  178.00   1.0000   15.0000
omega____ theta____ kappa____ phi______ frames
    -      108.0000  -12.0000    0.0000 143

#__ type_ start__ end____ width___ exp.time_
200 omega   35.00  178.00   1.0000   15.0000
omega____ theta____ kappa____ phi______ frames
    -      108.0000    0.0000  240.0000 143

#__ type_ start__ end____ width___ exp.time_
201 omega   85.00  175.00   1.0000   15.0000
omega____ theta____ kappa____ phi______ frames
    -      108.0000   64.0000   60.0000 90

#__ type_ start__ end____ width___ exp.time_
202 omega   41.00  131.00   1.0000   15.0000
omega____ theta____ kappa____ phi______ frames
    -      108.0000  -64.0000   60.0000 90

#__ type_ start__ end____ width___ exp.time_
203 omega   37.00  139.00   1.0000   15.0000
omega____ theta____ kappa____ phi______ frames
    -      108.0000  -79.0000  100.8541 102

#__ type_ start__ end____ width___ exp.time_
204 omega   35.00   94.00   1.0000   15.0000
omega____ theta____ kappa____ phi______ frames
    -      108.0000  -25.0000  150.0000 59

#__ type_ start__ end____ width___ exp.time_
205 omega   35.00   94.00   1.0000   15.0000
omega____ theta____ kappa____ phi______ frames
    -      108.0000  -25.0000  -90.0000 59

#__ type_ start__ end____ width___ exp.time_
206 omega   80.00  177.00   1.0000   15.0000
omega____ theta____ kappa____ phi______ frames
    -      108.0000   73.0000   86.0973 97

#__ type_ start__ end____ width___ exp.time_
207 omega   82.00  178.00   1.0000   15.0000
omega____ theta____ kappa____ phi______ frames
    -      108.0000   38.0000  150.0000 96

#__ type_ start__ end____ width___ exp.time_
208 omega   82.00  178.00   1.0000   15.0000
omega____ theta____ kappa____ phi______ frames
    -      108.0000   38.0000   60.0000 96

#__ type_ start__ end____ width___ exp.time_
209 omega   82.00  178.00   1.0000   15.0000
omega____ theta____ kappa____ phi______ frames
    -      108.0000   38.0000   30.0000 96

#__ type_ start__ end____ width___ exp.time_
210 omega   82.00  178.00   1.0000   15.0000
omega____ theta____ kappa____ phi______ frames
    -      108.0000   38.0000 -150.0000 96

#__ type_ start__ end____ width___ exp.time_
211 omega   86.00  178.00   1.0000   15.0000
omega____ theta____ kappa____ phi______ frames
    -      108.0000   50.0000 -180.0000 92

#__ type_ start__ end____ width___ exp.time_
212 omega   85.00  175.00   1.0000   15.0000
omega____ theta____ kappa____ phi______ frames
    -      108.0000   64.0000  150.0000 90

#__ type_ start__ end____ width___ exp.time_
213 omega   85.00  175.00   1.0000   15.0000
omega____ theta____ kappa____ phi______ frames
    -      108.0000   64.0000 -180.0000 90

#__ type_ start__ end____ width___ exp.time_
214 omega   78.00  178.00   1.0000   15.0000
omega____ theta____ kappa____ phi______ frames
    -      108.0000   77.0000 -120.0000 100

#__ type_ start__ end____ width___ exp.time_
215 omega   38.00  138.00   1.0000   15.0000
omega____ theta____ kappa____ phi______ frames
    -      108.0000  -77.0000  -30.0000 100

#__ type_ start__ end____ width___ exp.time_
216 omega   78.00  178.00   1.0000   15.0000
omega____ theta____ kappa____ phi______ frames
    -      108.0000   77.0000 -180.0000 100

#__ type_ start__ end____ width___ exp.time_
217 omega   86.00  178.00   1.0000   15.0000
omega____ theta____ kappa____ phi______ frames
    -      108.0000   50.0000    0.0000 92

#__ type_ start__ end____ width___ exp.time_
218 omega   35.00  178.00   1.0000   15.0000
omega____ theta____ kappa____ phi______ frames
    -      108.0000    0.0000    0.0000 143

#__ type_ start__ end____ width___ exp.time_
219 omega   35.00  178.00   1.0000   15.0000
omega____ theta____ kappa____ phi______ frames
    -      108.0000    0.0000  120.0000 143

#__ type_ start__ end____ width___ exp.time_
220 omega   85.00  175.00   1.0000   15.0000
omega____ theta____ kappa____ phi______ frames
    -      108.0000   64.0000 -150.0000 90

#__ type_ start__ end____ width___ exp.time_
221 omega   35.00  178.00   1.0000   15.0000
omega____ theta____ kappa____ phi______ frames
    -      108.0000    0.0000    0.0000 143

#__ type_ start__ end____ width___ exp.time_
222 omega   35.00  178.00   1.0000   15.0000
omega____ theta____ kappa____ phi______ frames
    -      108.0000    0.0000  120.0000 143

#__ type_ start__ end____ width___ exp.time_
223 omega   35.00  178.00   1.0000   15.0000
omega____ theta____ kappa____ phi______ frames
    -      108.0000    0.0000  240.0000 143

#__ type_ start__ end____ width___ exp.time_
224 omega   37.00  140.00   1.0000   15.0000
omega____ theta____ kappa____ phi______ frames
    -      108.0000  -80.0000   50.1003 103

#__ type_ start__ end____ width___ exp.time_
225 omega   37.00  139.00   1.0000   15.0000
omega____ theta____ kappa____ phi______ frames
    -      108.0000  -79.0000 -148.0906 102

#__ type_ start__ end____ width___ exp.time_
226 phi      0.00  120.00   1.0000    2.0000
omega____ theta____ kappa____ phi______ frames
 -40.0000    0.0000    0.0000     -     120

#__ type_ start__ end____ width___ exp.time_
227 omega  -73.00   73.00   1.0000    2.0000
omega____ theta____ kappa____ phi______ frames
    -        0.0000    0.0000  240.0000 146

#__ type_ start__ end____ width___ exp.time_
228 phi      0.00  120.00   1.0000    2.0000
omega____ theta____ kappa____ phi______ frames
   0.0000    0.0000  -20.0000     -     120

#__ type_ start__ end____ width___ exp.time_
229 omega  -73.00   73.00   1.0000    2.0000
omega____ theta____ kappa____ phi______ frames
    -        0.0000    0.0000  120.0000 146

#__ type_ start__ end____ width___ exp.time_
230 phi      0.00  120.00   1.0000    2.0000
omega____ theta____ kappa____ phi______ frames
   0.0000    0.0000   20.0000     -     120

#__ type_ start__ end____ width___ exp.time_
231 omega  -73.00   73.00   1.0000    2.0000
omega____ theta____ kappa____ phi______ frames
    -        0.0000    0.0000    0.0000 146

#__ type_ start__ end____ width___ exp.time_
232 omega    8.00  108.00   1.0000    5.0000
omega____ theta____ kappa____ phi______ frames
    -       38.0000   77.0000 -159.8519 100

#__ type_ start__ end____ width___ exp.time_
233 omega   24.00  124.00   1.0000    5.0000
omega____ theta____ kappa____ phi______ frames
    -       54.0000   77.0000   60.0000 100

#__ type_ start__ end____ width___ exp.time_
234 phi    120.00  240.00   1.0000    5.0000
omega____ theta____ kappa____ phi______ frames
  54.0000   54.0000  -20.0000     -     120

#__ type_ start__ end____ width___ exp.time_
235 phi      0.00  120.00   1.0000    5.0000
omega____ theta____ kappa____ phi______ frames
  54.0000   54.0000  -20.0000     -     120

#__ type_ start__ end____ width___ exp.time_
236 phi      0.00  120.00   1.0000    5.0000
omega____ theta____ kappa____ phi______ frames
  54.0000   54.0000   40.0000     -     120

#__ type_ start__ end____ width___ exp.time_
237 phi      0.00  120.00   1.0000    5.0000
omega____ theta____ kappa____ phi______ frames
  54.0000   54.0000   60.0000     -     120

#__ type_ start__ end____ width___ exp.time_
238 phi      0.00  120.00   1.0000    5.0000
omega____ theta____ kappa____ phi______ frames
  54.0000   54.0000  -60.0000     -     120

#__ type_ start__ end____ width___ exp.time_
239 phi      0.00  120.00   1.0000    5.0000
omega____ theta____ kappa____ phi______ frames
  54.0000   54.0000  -40.0000     -     120

#__ type_ start__ end____ width___ exp.time_
240 omega  -19.00  127.00   1.0000    5.0000
omega____ theta____ kappa____ phi______ frames
    -       54.0000    0.0000  120.0000 146

#__ type_ start__ end____ width___ exp.time_
241 phi      0.00  120.00   1.0000    5.0000
omega____ theta____ kappa____ phi______ frames
  40.0000   54.0000    0.0000     -     120

#__ type_ start__ end____ width___ exp.time_
242 phi    120.00  240.00   1.0000    5.0000
omega____ theta____ kappa____ phi______ frames
  54.0000   54.0000  -40.0000     -     120

#__ type_ start__ end____ width___ exp.time_
243 omega  -19.00  127.00   1.0000    5.0000
omega____ theta____ kappa____ phi______ frames
    -       54.0000    0.0000  240.0000 146

#__ type_ start__ end____ width___ exp.time_
244 phi    240.00  360.00   1.0000    5.0000
omega____ theta____ kappa____ phi______ frames
  54.0000   54.0000   60.0000     -     120

#__ type_ start__ end____ width___ exp.time_
245 omega   24.00  124.00   1.0000    5.0000
omega____ theta____ kappa____ phi______ frames
    -       54.0000   77.0000  -60.0000 100

#__ type_ start__ end____ width___ exp.time_
246 phi      0.00  120.00   1.0000    5.0000
omega____ theta____ kappa____ phi______ frames
  54.0000   54.0000   20.0000     -     120

#__ type_ start__ end____ width___ exp.time_
247 phi    120.00  240.00   1.0000    5.0000
omega____ theta____ kappa____ phi______ frames
  54.0000   54.0000   40.0000     -     120

#__ type_ start__ end____ width___ exp.time_
248 omega   24.00  124.00   1.0000    5.0000
omega____ theta____ kappa____ phi______ frames
    -       54.0000   77.0000   90.0000 100

#__ type_ start__ end____ width___ exp.time_
249 omega  -19.00  127.00   1.0000    5.0000
omega____ theta____ kappa____ phi______ frames
    -       54.0000    0.0000    0.0000 146

#__ type_ start__ end____ width___ exp.time_
250 phi    120.00  240.00   1.0000    5.0000
omega____ theta____ kappa____ phi______ frames
  40.0000   54.0000    0.0000     -     120

#__ type_ start__ end____ width___ exp.time_
251 omega  -19.00  127.00   1.0000    5.0000
omega____ theta____ kappa____ phi______ frames
    -       54.0000    0.0000  120.0000 146

#__ type_ start__ end____ width___ exp.time_
252 phi    120.00  240.00   1.0000    5.0000
omega____ theta____ kappa____ phi______ frames
  54.0000   54.0000   20.0000     -     120

#__ type_ start__ end____ width___ exp.time_
253 omega  -19.00  127.00   1.0000    5.0000
omega____ theta____ kappa____ phi______ frames
    -       54.0000    0.0000    0.0000 146

#__ type_ start__ end____ width___ exp.time_
254 phi    120.00  240.00   1.0000    5.0000
omega____ theta____ kappa____ phi______ frames
  54.0000   54.0000   60.0000     -     120

#__ type_ start__ end____ width___ exp.time_
255 phi    120.00  240.00   1.0000    5.0000
omega____ theta____ kappa____ phi______ frames
  54.0000   54.0000  -60.0000     -     120

#__ type_ start__ end____ width___ exp.time_
256 omega  -19.00  127.00   1.0000    5.0000
omega____ theta____ kappa____ phi______ frames
    -       54.0000    0.0000  240.0000 146

#__ type_ start__ end____ width___ exp.time_
257 omega   10.00  127.00   1.0000    5.0000
omega____ theta____ kappa____ phi______ frames
    -       54.0000   19.0000 -150.0000 117

#__ type_ start__ end____ width___ exp.time_
258 phi    240.00  360.00   1.0000    5.0000
omega____ theta____ kappa____ phi______ frames
  40.0000   54.0000    0.0000     -     120

#__ type_ start__ end____ width___ exp.time_
259 phi    240.00  360.00   1.0000    5.0000
omega____ theta____ kappa____ phi______ frames
  54.0000   54.0000  -20.0000     -     120

#__ type_ start__ end____ width___ exp.time_
260 phi    240.00  360.00   1.0000    5.0000
omega____ theta____ kappa____ phi______ frames
  54.0000   54.0000   20.0000     -     120

#__ type_ start__ end____ width___ exp.time_
261 phi    240.00  360.00   1.0000    5.0000
omega____ theta____ kappa____ phi______ frames
  54.0000   54.0000  -40.0000     -     120

#__ type_ start__ end____ width___ exp.time_
262 phi    240.00  360.00   1.0000    5.0000
omega____ theta____ kappa____ phi______ frames
  54.0000   54.0000   40.0000     -     120

#__ type_ start__ end____ width___ exp.time_
263 phi    240.00  360.00   1.0000    5.0000
omega____ theta____ kappa____ phi______ frames
  54.0000   54.0000  -60.0000     -     120

#__ type_ start__ end____ width___ exp.time_
264 omega   10.00  127.00   1.0000    5.0000
omega____ theta____ kappa____ phi______ frames
    -       54.0000   19.0000 -180.0000 117

#__ type_ start__ end____ width___ exp.time_
265 omega   34.00  131.00   1.0000    5.0000
omega____ theta____ kappa____ phi______ frames
    -       62.0000   73.0000  -46.9606 97

#__ type_ start__ end____ width___ exp.time_
266 omega   39.00  135.00   1.0000    5.0000
omega____ theta____ kappa____ phi______ frames
    -       66.0000   72.0000  120.2259 96

#__ type_ start__ end____ width___ exp.time_
267 omega   49.00  140.00   1.0000    5.0000
omega____ theta____ kappa____ phi______ frames
    -       70.0000   52.0000   59.7412 91

#__ type_ start__ end____ width___ exp.time_
268 omega   36.00  178.00   1.0000   15.0000
omega____ theta____ kappa____ phi______ frames
    -      108.0000   12.0000    0.0000 142

#__ type_ start__ end____ width___ exp.time_
269 omega   36.00   95.00   1.0000   15.0000
omega____ theta____ kappa____ phi______ frames
    -      108.0000   12.0000  -30.0000 59

;
_diffrn_measurement_device 'four-circle diffractometer'
_diffrn_measurement_device_type 'Agilent SuperNova, Dual, Cu at zero, Eos'
_diffrn_measurement_method '\w and \p scans'
_diffrn_measurement_specimen_support 'polyimid foil'
_diffrn_orient_matrix_UB_11 0.0940992000
_diffrn_orient_matrix_UB_12 -0.0107544000
_diffrn_orient_matrix_UB_13 0.0211286000
_diffrn_orient_matrix_UB_21 -0.0085017000
_diffrn_orient_matrix_UB_22 -0.2872533000
_diffrn_orient_matrix_UB_23 0.0123187000
_diffrn_orient_matrix_UB_31 0.0197904000
_diffrn_orient_matrix_UB_32 -0.0710742000
_diffrn_orient_matrix_UB_33 -0.0530399000
_diffrn_radiation_monochromator mirror
_diffrn_radiation_probe x-ray
_diffrn_radiation_type 'Cu K\a'
_diffrn_radiation_wavelength 1.54184
_diffrn_reflns_av_R_equivalents 0.0860
_diffrn_reflns_av_unetI/netI 0.0185
_diffrn_reflns_Laue_measured_fraction_full 0.998
_diffrn_reflns_Laue_measured_fraction_max 0.992
_diffrn_reflns_limit_h_max 19
_diffrn_reflns_limit_h_min -19
_diffrn_reflns_limit_k_max 6
_diffrn_reflns_limit_k_min -6
_diffrn_reflns_limit_l_max 30
_diffrn_reflns_limit_l_min -32
_diffrn_reflns_number 168031
_diffrn_reflns_point_group_measured_fraction_full 0.998
_diffrn_reflns_point_group_measured_fraction_max 0.992
_diffrn_reflns_theta_full 67.684
_diffrn_reflns_theta_max 70.956
_diffrn_reflns_theta_min 4.016
_diffrn_source 'microfocus X-Ray tube'
_diffrn_source_type 'Agilent SuperNova (Cu) X-ray Source'
_exptl_absorpt_coefficient_mu 2.967
_exptl_absorpt_correction_T_max 0.925
_exptl_absorpt_correction_T_min 0.554
_exptl_absorpt_correction_type gaussian
_exptl_absorpt_process_details
;
CrysAlisPro, Agilent Technologies,
Version 1.171.37.34k (release 13-08-2014 CrysAlis171 .NET)
(compiled Aug 13 2014,16:31:05)
Numerical absorption correction based on gaussian integration over
 a multifaceted crystal model (Busing & Levy, 1957).
Empirical absorption correction using spherical harmonics,
 implemented in SCALE3 ABSPACK scaling algorithm.
;
_exptl_crystal_colour red
_exptl_crystal_density_diffrn 1.708
_exptl_crystal_description needle
_exptl_crystal_F_000 1156
_exptl_crystal_size_max 0.392
_exptl_crystal_size_mid 0.053
_exptl_crystal_size_min 0.027
_refine_diff_density_max 0.431
_refine_diff_density_min -0.390
_refine_diff_density_rms 0.055
_refine_ls_extinction_method none
_refine_ls_goodness_of_fit_ref 1.123
_refine_ls_hydrogen_treatment constr
_refine_ls_matrix_type full
_refine_ls_number_parameters 357
_refine_ls_number_reflns 4258
_refine_ls_number_restraints 26
_refine_ls_restrained_S_all 1.124
_refine_ls_R_factor_all 0.0416
_refine_ls_R_factor_gt 0.0403
_refine_ls_shift/su_max 0.001
_refine_ls_shift/su_mean 0.000
_refine_ls_structure_factor_coef Fsqd
_refine_ls_weighting_details 'w=1/[\s^2^(Fo^2^)+(0.0338P)^2^+2.6768P] where P=(Fo^2^+2Fc^2^)/3'
_refine_ls_weighting_scheme calc
_refine_ls_wR_factor_gt 0.0939
_refine_ls_wR_factor_ref 0.0946
_reflns_Friedel_coverage 0.000
_reflns_number_gt 4146
_reflns_number_total 4258
_reflns_threshold_expression 'I > 2\s(I)'
_cod_data_source_file jo7b02286_si_002.cif
_cod_data_source_block ga_lh8
_cod_depositor_comments 'Adding full bibliography for 4033164--4033168.cif.'
_cod_original_cell_volume 2214.33(6)
_cod_database_code 4033166
_audit_block_refno 2138
_audit_block_usercomment 'LH512 needle red'
_shelx_space_group_comment
;
The symmetry employed for this shelxl refinement is uniquely defined
by the following loop, which should always be used as a source of
symmetry information in preference to the above space-group names.
They are only intended as comments.
;
_shelx_estimated_absorpt_t_max 0.756
_shelx_estimated_absorpt_t_min 0.756
_shelxl_version_number 2017/1
_olex2_refinement_description
;
1. Fixed Uiso
 At 1.2 times of:
  All C(H) groups, All C(H,H) groups
2. Restrained distances
 C32-C33 \\sim C35-C34 \\sim C27-C28 \\sim C30-C29
 with sigma of 0.005
 C35-S34 \\sim C32-S33 \\sim C27-S28 \\sim C30-S29
 with sigma of 0.005
 S34-C33 \\sim C34-S33 \\sim S28-C29 \\sim C28-S29
 with sigma of 0.005
3. Restrained planarity
 C31, C32, C33, S33, C34, S34, C35
 with sigma of 0.1
 C26, C27, C28, S28, C29, S29, C30
 with sigma of 0.1
4. Uiso/Uaniso restraints and constraints
Uanis(C28) = Uanis(S28)
Uanis(C29) = Uanis(S29)
Uanis(C33) = Uanis(S33)
Uanis(C34) = Uanis(S34)
5. Others
 Sof(H27A)=Sof(H30A)=Sof(S29)=Sof(C28)=Sof(H28)=1-FVAR(1)
 Sof(H27)=Sof(H30)=Sof(S28)=Sof(C29)=Sof(H29)=FVAR(1)
 Sof(H32A)=Sof(H35A)=Sof(S34)=Sof(C33)=Sof(H33)=1-FVAR(2)
 Sof(H32)=Sof(H35)=Sof(S33)=Sof(C34)=Sof(H34)=FVAR(2)
6.a Secondary CH2 refined with riding coordinates:
 C51(H51A,H51B), C52(H52A,H52B), C53(H53A,H53B), C54(H54A,H54B)
6.b Aromatic/amide H refined with riding coordinates:
 C3(H3), C9(H9), C27(H27), C27(H27A), C30(H30), C30(H30A), C32(H32), C32(H32A),
  C35(H35), C35(H35A), C29(H29), C28(H28), C34(H34), C33(H33)
;
_olex2_submission_special_instructions 'No special instructions were received'
_cell_oxdiff_length_a 16.1364(3)
_cell_oxdiff_length_b 5.20265(10)
_cell_oxdiff_length_c 26.6695(3)
_cell_oxdiff_angle_alpha 90.0062(15)
_cell_oxdiff_angle_beta 98.5040(16)
_cell_oxdiff_angle_gamma 90.0458(17)
_cell_oxdiff_volume 2214.33(7)
_cell_oxdiff_measurement_reflns_used 55453
_reflns_odcompleteness_completeness 99.66
_reflns_odcompleteness_theta 66.97
_reflns_odcompleteness_iscentric 1

loop_
_symmetry_equiv_pos_as_xyz
'x, y, z'
'-x, y+1/2, -z+1/2'
'-x, -y, -z'
'x, -y-1/2, z-1/2'

loop_
_atom_site_label
_atom_site_type_symbol
_atom_site_fract_x
_atom_site_fract_y
_atom_site_fract_z
_atom_site_U_iso_or_equiv
_atom_site_adp_type
_atom_site_occupancy
_atom_site_site_symmetry_order
_atom_site_calc_flag
_atom_site_refinement_flags_posn
_atom_site_refinement_flags_occupancy
_atom_site_disorder_assembly
_atom_site_disorder_group
F1 F 0.37735(7) 0.5560(2) 0.39318(5) 0.0251(3) Uani 1 1 d . . . .
F2 F 0.42648(7) 0.9348(3) 0.41599(4) 0.0262(3) Uani 1 1 d . . . .
F3 F 0.30898(8) 0.7205(3) 0.30385(5) 0.0339(3) Uani 1 1 d . . . .
F4 F 0.32770(9) 1.1220(3) 0.32520(5) 0.0337(3) Uani 1 1 d . . . .
F5 F 0.48539(10) 0.6661(3) 0.32552(6) 0.0515(5) Uani 1 1 d . . . .
F6 F 0.43381(9) 0.9085(3) 0.26389(5) 0.0409(4) Uani 1 1 d . . . .
F7 F 0.49233(9) 1.0750(3) 0.33332(6) 0.0493(4) Uani 1 1 d . . . .
N1 N 0.21663(10) 0.7164(3) 0.39332(6) 0.0169(3) Uani 1 1 d . . . .
N2 N 0.28378(10) 1.0630(3) 0.44283(6) 0.0167(3) Uani 1 1 d . . . .
C1 C 0.14590(11) 0.7533(4) 0.41346(7) 0.0152(4) Uani 1 1 d . . . .
C2 C 0.07265(11) 0.5956(4) 0.39698(7) 0.0151(4) Uani 1 1 d . . . .
C3 C 0.00487(11) 0.6264(4) 0.42183(7) 0.0152(4) Uani 1 1 d . . . .
H3 H -0.042276 0.517991 0.412393 0.018 Uiso 1 1 calc R . . .
C4 C -0.00052(11) 1.1890(4) 0.53898(7) 0.0149(4) Uani 1 1 d . . . .
C5 C 0.07057(11) 0.9735(4) 0.47551(7) 0.0142(4) Uani 1 1 d . . . .
C6 C 0.14265(11) 0.9436(4) 0.45142(7) 0.0148(4) Uani 1 1 d . . . .
C7 C 0.21462(11) 1.0995(4) 0.46481(7) 0.0149(4) Uani 1 1 d . . . .
C8 C 0.21471(11) 1.2955(4) 0.50358(7) 0.0156(4) Uani 1 1 d . . . .
C9 C 0.14463(11) 1.3161(4) 0.52660(7) 0.0155(4) Uani 1 1 d . . . .
H9 H 0.144902 1.440681 0.552653 0.019 Uiso 1 1 calc R . . .
C10 C 0.07129(11) 1.1625(4) 0.51399(7) 0.0148(4) Uani 1 1 d . . . .
C21 C 0.28023(12) 0.8696(4) 0.41035(7) 0.0168(4) Uani 1 1 d . . . .
C23 C 0.36117(12) 0.8102(4) 0.38918(7) 0.0184(4) Uani 1 1 d . . . .
C24 C 0.35939(12) 0.8834(4) 0.33295(8) 0.0205(4) Uani 1 1 d . . . .
C25 C 0.44512(13) 0.8819(5) 0.31376(8) 0.0268(5) Uani 1 1 d . . . .
C26 C 0.06910(12) 0.4061(4) 0.35549(7) 0.0162(4) Uani 1 1 d . . . .
C27 C 0.13579(12) 0.2972(4) 0.33672(7) 0.0189(4) Uani 1 1 d D . . .
H27 H 0.192622 0.340075 0.348396 0.023 Uiso 0.924(2) 1 calc R P A 1
H27A H 0.192939 0.337429 0.348065 0.023 Uiso 0.076(2) 1 calc R P A 2
C30 C -0.00837(12) 0.3066(4) 0.32985(7) 0.0207(4) Uani 1 1 d D . . .
H30 H -0.061670 0.359382 0.337124 0.025 Uiso 0.924(2) 1 calc R P A 1
H30A H -0.061467 0.361257 0.337144 0.025 Uiso 0.076(2) 1 calc R P A 2
C31 C 0.28768(12) 1.4620(4) 0.52047(7) 0.0169(4) Uani 1 1 d . . . .
C32 C 0.36895(12) 1.4206(4) 0.51258(8) 0.0235(4) Uani 1 1 d D . . .
H32 H 0.385646 1.280996 0.493415 0.028 Uiso 0.919(2) 1 calc R P B 3
H32A H 0.385985 1.282819 0.493083 0.028 Uiso 0.081(2) 1 calc R P B 4
C35 C 0.28228(12) 1.6879(4) 0.55047(7) 0.0191(4) Uani 1 1 d D . . .
H35 H 0.231308 1.749487 0.559823 0.023 Uiso 0.919(2) 1 calc R P B 3
H35A H 0.231182 1.750489 0.559474 0.023 Uiso 0.081(2) 1 calc R P B 4
S28 S 0.10558(4) 0.07709(11) 0.29026(2) 0.01911(18) Uani 0.924(2) 1 d D P A 1
C29 C 0.0019(3) 0.1311(9) 0.29447(18) 0.0213(5) Uani 0.924(2) 1 d D P A 1
H29 H -0.043105 0.046176 0.274029 0.026 Uiso 0.924(2) 1 calc R P A 1
S29 S 0.0029(10) 0.083(3) 0.2855(6) 0.0213(5) Uani 0.076(2) 1 d D P A 2
C28 C 0.1092(13) 0.127(3) 0.3003(5) 0.01911(18) Uani 0.076(2) 1 d D P A 2
H28 H 0.147463 0.033996 0.283361 0.023 Uiso 0.076(2) 1 calc R P A 2
S33 S 0.43618(3) 1.64701(12) 0.54093(2) 0.02441(19) Uani 0.919(2) 1 d D P B 3
C34 C 0.3563(2) 1.8034(10) 0.5640(2) 0.0221(5) Uani 0.919(2) 1 d D P B 3
H34 H 0.363752 1.954867 0.584093 0.027 Uiso 0.919(2) 1 calc R P B 3
S34 S 0.3759(6) 1.832(3) 0.5683(7) 0.0221(5) Uani 0.081(2) 1 d D P B 4
C33 C 0.4210(11) 1.599(3) 0.5358(6) 0.02441(19) Uani 0.081(2) 1 d D P B 4
H33 H 0.479446 1.595716 0.534349 0.029 Uiso 0.081(2) 1 calc R P B 4
O O 0.79305(10) 0.6194(3) 0.35047(6) 0.0331(4) Uani 1 1 d . . . .
C51 C 0.83290(15) 0.8580(5) 0.34247(9) 0.0323(5) Uani 1 1 d . . . .
H51A H 0.889974 0.827960 0.334284 0.039 Uiso 1 1 calc R . . .
H51B H 0.837167 0.966976 0.373153 0.039 Uiso 1 1 calc R . . .
C52 C 0.77845(14) 0.9859(5) 0.29857(9) 0.0295(5) Uani 1 1 d . . . .
H52A H 0.791729 0.922517 0.265703 0.035 Uiso 1 1 calc R . . .
H52B H 0.784822 1.175266 0.299955 0.035 Uiso 1 1 calc R . . .
C53 C 0.69095(15) 0.9048(5) 0.30676(10) 0.0338(5) Uani 1 1 d . . . .
H53A H 0.665377 1.035600 0.326667 0.041 Uiso 1 1 calc R . . .
H53B H 0.654206 0.878958 0.273999 0.041 Uiso 1 1 calc R . . .
C54 C 0.70471(16) 0.6542(5) 0.33575(11) 0.0402(6) Uani 1 1 d . . . .
H54A H 0.676263 0.659754 0.366122 0.048 Uiso 1 1 calc R . . .
H54B H 0.681210 0.509179 0.314127 0.048 Uiso 1 1 calc R . . .

loop_
_atom_site_aniso_label
_atom_site_aniso_U_11
_atom_site_aniso_U_22
_atom_site_aniso_U_33
_atom_site_aniso_U_23
_atom_site_aniso_U_13
_atom_site_aniso_U_12
F1 0.0228(6) 0.0253(6) 0.0291(7) 0.0023(5) 0.0100(5) 0.0052(5)
F2 0.0138(5) 0.0437(7) 0.0212(6) -0.0120(5) 0.0034(5) -0.0058(5)
F3 0.0289(7) 0.0548(9) 0.0182(6) -0.0116(6) 0.0036(5) -0.0129(6)
F4 0.0378(7) 0.0352(7) 0.0318(7) 0.0098(6) 0.0171(6) 0.0131(6)
F5 0.0443(9) 0.0615(10) 0.0570(10) 0.0207(8) 0.0345(8) 0.0276(8)
F6 0.0377(8) 0.0672(10) 0.0218(7) 0.0038(7) 0.0170(6) 0.0030(7)
F7 0.0348(8) 0.0726(11) 0.0449(9) -0.0124(8) 0.0204(7) -0.0260(8)
N1 0.0151(7) 0.0221(8) 0.0139(8) -0.0011(6) 0.0039(6) 0.0001(6)
N2 0.0159(8) 0.0219(8) 0.0130(8) -0.0010(6) 0.0045(6) -0.0002(6)
C1 0.0159(9) 0.0187(9) 0.0111(9) 0.0023(7) 0.0021(7) 0.0018(7)
C2 0.0165(9) 0.0174(9) 0.0114(9) 0.0005(7) 0.0015(7) 0.0011(7)
C3 0.0149(9) 0.0175(9) 0.0129(9) -0.0001(7) 0.0012(7) -0.0014(7)
C4 0.0161(9) 0.0181(9) 0.0105(8) 0.0009(7) 0.0017(7) 0.0009(7)
C5 0.0144(8) 0.0177(9) 0.0104(9) 0.0016(7) 0.0017(7) 0.0015(7)
C6 0.0156(9) 0.0176(9) 0.0110(9) 0.0015(7) 0.0012(7) 0.0007(7)
C7 0.0151(9) 0.0184(9) 0.0115(9) 0.0020(7) 0.0025(7) 0.0007(7)
C8 0.0151(9) 0.0190(9) 0.0126(9) 0.0013(7) 0.0016(7) 0.0002(7)
C9 0.0172(9) 0.0167(9) 0.0129(9) -0.0010(7) 0.0031(7) -0.0003(7)
C10 0.0154(9) 0.0182(9) 0.0105(9) 0.0014(7) 0.0015(7) 0.0011(7)
C21 0.0160(9) 0.0219(10) 0.0127(9) -0.0003(8) 0.0028(7) -0.0004(7)
C23 0.0152(9) 0.0240(10) 0.0164(10) -0.0044(8) 0.0035(7) -0.0017(8)
C24 0.0174(9) 0.0262(10) 0.0183(10) -0.0030(8) 0.0034(8) 0.0007(8)
C25 0.0224(10) 0.0391(12) 0.0207(11) 0.0005(9) 0.0089(8) 0.0021(9)
C26 0.0182(9) 0.0179(9) 0.0126(9) 0.0007(7) 0.0028(7) -0.0004(7)
C27 0.0184(9) 0.0218(10) 0.0166(10) -0.0037(8) 0.0029(8) -0.0004(8)
C30 0.0188(9) 0.0261(10) 0.0180(10) -0.0041(8) 0.0048(8) -0.0017(8)
C31 0.0184(9) 0.0206(9) 0.0118(9) 0.0005(7) 0.0027(7) -0.0011(8)
C32 0.0194(9) 0.0286(11) 0.0231(11) -0.0082(9) 0.0049(8) -0.0060(8)
C35 0.0182(9) 0.0221(10) 0.0174(10) -0.0007(8) 0.0043(8) -0.0004(8)
S28 0.0204(3) 0.0214(3) 0.0159(3) -0.0058(2) 0.0041(2) 0.0005(2)
C29 0.0238(9) 0.026(2) 0.015(2) -0.0099(10) 0.0046(12) -0.0035(12)
S29 0.0238(9) 0.026(2) 0.015(2) -0.0099(10) 0.0046(12) -0.0035(12)
C28 0.0204(3) 0.0214(3) 0.0159(3) -0.0058(2) 0.0041(2) 0.0005(2)
S33 0.0147(3) 0.0317(3) 0.0271(3) -0.0111(2) 0.0040(2) -0.0071(2)
C34 0.0211(17) 0.0259(16) 0.0191(14) -0.0065(10) 0.0019(17) -0.0069(14)
S34 0.0211(17) 0.0259(16) 0.0191(14) -0.0065(10) 0.0019(17) -0.0069(14)
C33 0.0147(3) 0.0317(3) 0.0271(3) -0.0111(2) 0.0040(2) -0.0071(2)
O 0.0342(9) 0.0308(9) 0.0322(9) 0.0089(7) -0.0014(7) -0.0017(7)
C51 0.0356(13) 0.0320(12) 0.0280(12) 0.0059(10) 0.0007(10) -0.0048(10)
C52 0.0301(11) 0.0329(12) 0.0264(12) 0.0061(10) 0.0072(9) 0.0037(10)
C53 0.0315(12) 0.0373(13) 0.0326(13) 0.0064(11) 0.0044(10) 0.0007(10)
C54 0.0344(13) 0.0350(14) 0.0503(16) 0.0109(12) 0.0037(12) -0.0007(11)

loop_
_atom_type_symbol
_atom_type_description
_atom_type_scat_dispersion_real
_atom_type_scat_dispersion_imag
_atom_type_scat_source
C C 0.0181 0.0091 'International Tables Vol C Tables 4.2.6.8 and 6.1.1.4'
H H 0.0000 0.0000 'International Tables Vol C Tables 4.2.6.8 and 6.1.1.4'
F F 0.0727 0.0534 'International Tables Vol C Tables 4.2.6.8 and 6.1.1.4'
N N 0.0311 0.0180 'International Tables Vol C Tables 4.2.6.8 and 6.1.1.4'
O O 0.0492 0.0322 'International Tables Vol C Tables 4.2.6.8 and 6.1.1.4'
S S 0.3331 0.5567 'International Tables Vol C Tables 4.2.6.8 and 6.1.1.4'

loop_
_exptl_crystal_face_index_h
_exptl_crystal_face_index_k
_exptl_crystal_face_index_l
_exptl_crystal_face_perp_dist
_exptl_oxdiff_crystal_face_indexfrac_h
_exptl_oxdiff_crystal_face_indexfrac_k
_exptl_oxdiff_crystal_face_indexfrac_l
_exptl_oxdiff_crystal_face_x
_exptl_oxdiff_crystal_face_y
_exptl_oxdiff_crystal_face_z
3 -2 -15 0.0267 2.9506 -2.0037 -15.0144 -0.0180 0.3655 0.9972
-3 2 15 0.0267 -2.9506 2.0037 15.0144 0.0180 -0.3655 -0.9972
3 3 -7 0.1864 3.0786 2.9940 -6.9931 0.1097 -0.9724 0.2190
-3 -3 9 0.1940 -3.0790 -2.9944 8.9943 -0.0675 0.9971 -0.3252
-10 0 -4 0.0133 -9.9978 0.0233 -4.0059 -1.0257 0.0289 0.0130
10 0 4 0.0133 9.9978 -0.0233 4.0059 1.0257 -0.0289 -0.0130

loop_
_geom_angle_atom_site_label_1
_geom_angle_atom_site_label_2
_geom_angle_atom_site_label_3
_geom_angle
_geom_angle_site_symmetry_1
_geom_angle_site_symmetry_3
C21 N1 C1 115.91(17) . .
C21 N2 C7 115.71(16) . .
N1 C1 C2 119.93(17) . .
N1 C1 C6 120.47(17) . .
C6 C1 C2 119.59(17) . .
C1 C2 C26 122.86(17) . .
C3 C2 C1 117.38(17) . .
C3 C2 C26 119.76(17) . .
C2 C3 H3 117.9 . .
C2 C3 C4 124.23(17) . 3_576
C4 C3 H3 117.9 3_576 .
C5 C4 C3 118.42(17) 3_576 3_576
C5 C4 C10 118.98(17) 3_576 .
C10 C4 C3 122.60(17) . 3_576
C4 C5 C6 119.01(17) 3_576 .
C4 C5 C10 121.99(17) 3_576 .
C6 C5 C10 118.99(17) . .
C5 C6 C1 121.24(17) . .
C7 C6 C1 117.47(17) . .
C7 C6 C5 121.28(17) . .
N2 C7 C6 120.65(17) . .
N2 C7 C8 119.70(17) . .
C6 C7 C8 119.64(17) . .
C7 C8 C31 123.02(17) . .
C9 C8 C7 117.47(17) . .
C9 C8 C31 119.44(17) . .
C8 C9 H9 117.9 . .
C8 C9 C10 124.22(18) . .
C10 C9 H9 117.9 . .
C5 C10 C4 119.02(17) . .
C5 C10 C9 118.37(17) . .
C9 C10 C4 122.60(17) . .
N1 C21 C23 114.36(17) . .
N2 C21 N1 129.58(18) . .
N2 C21 C23 116.07(16) . .
F1 C23 F2 107.57(16) . .
F1 C23 C21 109.54(16) . .
F1 C23 C24 107.09(16) . .
F2 C23 C21 110.48(15) . .
F2 C23 C24 107.29(16) . .
C21 C23 C24 114.58(16) . .
F3 C24 F4 108.02(16) . .
F3 C24 C23 109.24(17) . .
F3 C24 C25 107.51(17) . .
F4 C24 C23 109.15(16) . .
F4 C24 C25 106.99(17) . .
C23 C24 C25 115.67(16) . .
F5 C25 F6 108.62(19) . .
F5 C25 F7 108.65(19) . .
F5 C25 C24 111.16(18) . .
F6 C25 C24 109.69(17) . .
F7 C25 F6 107.67(19) . .
F7 C25 C24 110.95(18) . .
C27 C26 C2 127.08(17) . .
C27 C26 C30 110.65(17) . .
C30 C26 C2 122.26(17) . .
C26 C27 H27 123.6 . .
C26 C27 H27A 124.6 . .
C26 C27 S28 112.77(14) . .
S28 C27 H27 123.6 . .
C28 C27 C26 110.7(9) . .
C28 C27 H27A 124.6 . .
C26 C30 H30 123.5 . .
C26 C30 H30A 123.0 . .
C26 C30 S29 114.0(6) . .
C29 C30 C26 113.1(2) . .
C29 C30 H30 123.5 . .
S29 C30 H30A 123.0 . .
C32 C31 C8 126.62(18) . .
C32 C31 C35 110.66(17) . .
C35 C31 C8 122.64(17) . .
C31 C32 H32 123.7 . .
C31 C32 H32A 124.2 . .
C31 C32 S33 112.53(16) . .
S33 C32 H32 123.7 . .
C33 C32 C31 111.6(9) . .
C33 C32 H32A 124.2 . .
C31 C35 H35 123.4 . .
C31 C35 H35A 123.4 . .
C31 C35 S34 113.3(6) . .
C34 C35 C31 113.1(3) . .
C34 C35 H35 123.4 . .
S34 C35 H35A 123.4 . .
C27 S28 C29 91.06(13) . .
C30 C29 S28 112.4(3) . .
C30 C29 H29 123.8 . .
S28 C29 H29 123.8 . .
C30 S29 C28 87.5(9) . .
C27 C28 S29 117.2(12) . .
C27 C28 H28 121.4 . .
S29 C28 H28 121.4 . .
C32 S33 C34 91.39(15) . .
C35 C34 S33 112.3(3) . .
C35 C34 H34 123.9 . .
S33 C34 H34 123.9 . .
C35 S34 C33 88.4(9) . .
C32 C33 S34 116.0(12) . .
C32 C33 H33 122.0 . .
S34 C33 H33 122.0 . .
C51 O C54 107.52(17) . .
O C51 H51A 110.5 . .
O C51 H51B 110.5 . .
O C51 C52 106.00(18) . .
H51A C51 H51B 108.7 . .
C52 C51 H51A 110.5 . .
C52 C51 H51B 110.5 . .
C51 C52 H52A 111.3 . .
C51 C52 H52B 111.3 . .
C51 C52 C53 102.23(19) . .
H52A C52 H52B 109.2 . .
C53 C52 H52A 111.3 . .
C53 C52 H52B 111.3 . .
C52 C53 H53A 110.9 . .
C52 C53 H53B 110.9 . .
H53A C53 H53B 109.0 . .
C54 C53 C52 104.08(19) . .
C54 C53 H53A 110.9 . .
C54 C53 H53B 110.9 . .
O C54 C53 108.2(2) . .
O C54 H54A 110.0 . .
O C54 H54B 110.0 . .
C53 C54 H54A 110.0 . .
C53 C54 H54B 110.0 . .
H54A C54 H54B 108.4 . .

loop_
_geom_bond_atom_site_label_1
_geom_bond_atom_site_label_2
_geom_bond_distance
_geom_bond_site_symmetry_2
F1 C23 1.348(2) .
F2 C23 1.348(2) .
F3 C24 1.340(2) .
F4 C24 1.345(2) .
F5 C25 1.311(3) .
F6 C25 1.324(3) .
F7 C25 1.320(3) .
N1 C1 1.346(2) .
N1 C21 1.325(2) .
N2 C7 1.349(2) .
N2 C21 1.324(3) .
C1 C2 1.452(3) .
C1 C6 1.423(3) .
C2 C3 1.370(3) .
C2 C26 1.477(3) .
C3 H3 0.9500 .
C3 C4 1.429(3) 3_576
C4 C5 1.418(3) 3_576
C4 C10 1.427(3) .
C5 C6 1.419(3) .
C5 C10 1.420(3) .
C6 C7 1.417(3) .
C7 C8 1.452(3) .
C8 C9 1.369(3) .
C8 C31 1.477(3) .
C9 H9 0.9500 .
C9 C10 1.426(3) .
C21 C23 1.530(3) .
C23 C24 1.545(3) .
C24 C25 1.545(3) .
C26 C27 1.375(3) .
C26 C30 1.430(3) .
C27 H27 0.9500 .
C27 H27A 0.9500 .
C27 S28 1.7046(18) .
C27 C28 1.338(5) .
C30 H30 0.9500 .
C30 H30A 0.9500 .
C30 C29 1.341(3) .
C30 S29 1.688(5) .
C31 C32 1.376(3) .
C31 C35 1.431(3) .
C32 H32 0.9500 .
C32 H32A 0.9500 .
C32 S33 1.6999(19) .
C32 C33 1.337(5) .
C35 H35 0.9500 .
C35 H35A 0.9500 .
C35 C34 1.338(3) .
C35 S34 1.690(5) .
S28 C29 1.716(4) .
C29 H29 0.9500 .
S29 C28 1.716(6) .
C28 H28 0.9500 .
S33 C34 1.714(4) .
C34 H34 0.9500 .
S34 C33 1.716(6) .
C33 H33 0.9500 .
O C51 1.428(3) .
O C54 1.433(3) .
C51 H51A 0.9900 .
C51 H51B 0.9900 .
C51 C52 1.510(3) .
C52 H52A 0.9900 .
C52 H52B 0.9900 .
C52 C53 1.520(3) .
C53 H53A 0.9900 .
C53 H53B 0.9900 .
C53 C54 1.515(3) .
C54 H54A 0.9900 .
C54 H54B 0.9900 .

loop_
_geom_torsion_atom_site_label_1
_geom_torsion_atom_site_label_2
_geom_torsion_atom_site_label_3
_geom_torsion_atom_site_label_4
_geom_torsion
_geom_torsion_site_symmetry_1
_geom_torsion_site_symmetry_4
F1 C23 C24 F3 50.3(2) . .
F1 C23 C24 F4 168.18(15) . .
F1 C23 C24 C25 -71.1(2) . .
F2 C23 C24 F3 165.52(15) . .
F2 C23 C24 F4 -76.57(19) . .
F2 C23 C24 C25 44.1(2) . .
F3 C24 C25 F5 -72.0(2) . .
F3 C24 C25 F6 48.1(2) . .
F3 C24 C25 F7 166.94(18) . .
F4 C24 C25 F5 172.14(18) . .
F4 C24 C25 F6 -67.7(2) . .
F4 C24 C25 F7 51.1(2) . .
N1 C1 C2 C3 174.51(17) . .
N1 C1 C2 C26 -5.1(3) . .
N1 C1 C6 C5 -175.70(17) . .
N1 C1 C6 C7 3.3(3) . .
N1 C21 C23 F1 -48.5(2) . .
N1 C21 C23 F2 -166.84(16) . .
N1 C21 C23 C24 71.8(2) . .
N2 C7 C8 C9 -176.67(17) . .
N2 C7 C8 C31 0.4(3) . .
N2 C21 C23 F1 131.14(18) . .
N2 C21 C23 F2 12.8(2) . .
N2 C21 C23 C24 -108.5(2) . .
C1 N1 C21 N2 -3.4(3) . .
C1 N1 C21 C23 176.18(16) . .
C1 C2 C3 C4 3.0(3) . 3_576
C1 C2 C26 C27 19.8(3) . .
C1 C2 C26 C30 -161.62(18) . .
C1 C6 C7 N2 -1.3(3) . .
C1 C6 C7 C8 -179.62(16) . .
C2 C1 C6 C5 3.4(3) . .
C2 C1 C6 C7 -177.59(16) . .
C2 C26 C27 S28 177.62(16) . .
C2 C26 C27 C28 177.9(9) . .
C2 C26 C30 C29 -178.1(3) . .
C2 C26 C30 S29 -177.6(8) . .
C3 C2 C26 C27 -159.7(2) . .
C3 C2 C26 C30 18.8(3) . .
C3 C4 C10 C5 179.82(17) 3_576 .
C3 C4 C10 C9 0.8(3) 3_576 .
C4 C5 C6 C1 -0.4(3) 3_576 .
C4 C5 C6 C7 -179.42(17) 3_576 .
C4 C5 C10 C4 0.3(3) 3_576 .
C4 C5 C10 C9 179.35(17) 3_576 .
C5 C4 C10 C5 -0.3(3) 3_576 .
C5 C4 C10 C9 -179.31(17) 3_576 .
C5 C6 C7 N2 177.70(17) . .
C5 C6 C7 C8 -0.6(3) . .
C6 C1 C2 C3 -4.6(3) . .
C6 C1 C2 C26 175.86(17) . .
C6 C5 C10 C4 -178.69(16) . .
C6 C5 C10 C9 0.4(3) . .
C6 C7 C8 C9 1.6(3) . .
C6 C7 C8 C31 178.68(17) . .
C7 N2 C21 N1 5.3(3) . .
C7 N2 C21 C23 -174.23(16) . .
C7 C8 C9 C10 -1.7(3) . .
C7 C8 C31 C32 -16.8(3) . .
C7 C8 C31 C35 166.60(18) . .
C8 C9 C10 C4 179.79(18) . .
C8 C9 C10 C5 0.7(3) . .
C8 C31 C32 S33 -176.55(15) . .
C8 C31 C32 C33 -175.7(9) . .
C8 C31 C35 C34 176.6(3) . .
C8 C31 C35 S34 175.8(8) . .
C9 C8 C31 C32 160.2(2) . .
C9 C8 C31 C35 -16.4(3) . .
C10 C5 C6 C1 178.56(17) . .
C10 C5 C6 C7 -0.4(3) . .
C21 N1 C1 C2 179.68(17) . .
C21 N1 C1 C6 -1.3(3) . .
C21 N2 C7 C6 -2.5(3) . .
C21 N2 C7 C8 175.73(17) . .
C21 C23 C24 F3 -71.4(2) . .
C21 C23 C24 F4 46.5(2) . .
C21 C23 C24 C25 167.15(18) . .
C23 C24 C25 F5 50.3(3) . .
C23 C24 C25 F6 170.46(18) . .
C23 C24 C25 F7 -70.7(2) . .
C26 C2 C3 C4 -177.38(17) . 3_576
C26 C27 S28 C29 0.9(3) . .
C26 C27 C28 S29 0.1(15) . .
C26 C30 C29 S28 0.0(5) . .
C26 C30 S29 C28 -0.9(11) . .
C27 C26 C30 C29 0.7(4) . .
C27 C26 C30 S29 1.2(9) . .
C27 S28 C29 C30 -0.5(4) . .
C30 C26 C27 S28 -1.1(2) . .
C30 C26 C27 C28 -0.8(8) . .
C30 S29 C28 C27 0.5(15) . .
C31 C8 C9 C10 -178.90(17) . .
C31 C32 S33 C34 -0.1(3) . .
C31 C32 C33 S34 -0.8(15) . .
C31 C35 C34 S33 0.4(5) . .
C31 C35 S34 C33 0.7(11) . .
C32 C31 C35 C34 -0.5(4) . .
C32 C31 C35 S34 -1.2(8) . .
C32 S33 C34 C35 -0.2(4) . .
C35 C31 C32 S33 0.4(2) . .
C35 C31 C32 C33 1.2(9) . .
C35 S34 C33 C32 0.1(14) . .
O C51 C52 C53 35.0(2) . .
C51 O C54 C53 12.9(3) . .
C51 C52 C53 C54 -26.2(3) . .
C52 C53 C54 O 9.3(3) . .
C54 O C51 C52 -30.3(3) . .
